data_2203171
loop_
_publ_author_name
'Huang, Xianghong'
'Liu, Haitao'
'Hu, Xiaobo'
'Ng, Seik Weng'

_publ_section_title
;
 2-(2,2,2-Trifluoroacetylamino)pyridin-3-yl trifluoromethanesulfonate
;
_journal_issue 2
_journal_name_full 'Acta Crystallographica Section E'
_journal_page_first o308
_journal_page_last o309
_journal_paper_doi 10.1107/S1600536804001679
_journal_volume 60
_journal_year 2004
_chemical_formula_moiety 'C8 H4 F6 N2 O4 S'
_chemical_formula_sum 'C8 H4 F6 N2 O4 S'
_chemical_formula_weight 338.19
_chemical_name_systematic
;
Trifluoromethanesulfonic acid 2-(2,2,2-trifluoroacetylamino)pyridin-3-yl
ester
;
_space_group_IT_number 2
_symmetry_cell_setting triclinic
_symmetry_space_group_name_Hall '-P 1'
_symmetry_space_group_name_H-M 'P -1'
_atom_sites_solution_hydrogens geom
_atom_sites_solution_primary direct
_atom_sites_solution_secondary difmap
_audit_creation_method SHELXL-97
_cell_angle_alpha 101.4360(10)
_cell_angle_beta 103.4660(10)
_cell_angle_gamma 95.9810(10)
_cell_formula_units_Z 4
_cell_length_a 9.8702(5)
_cell_length_b 10.0063(5)
_cell_length_c 12.6434(6)
_cell_measurement_reflns_used 6114
_cell_measurement_temperature 100(2)
_cell_measurement_theta_max 28.3
_cell_measurement_theta_min 2.4
_cell_volume 1175.37(10)
_computing_cell_refinement 'SAINT (Bruker, 1999)'
_computing_data_collection 'SMART (Bruker, 1999)'
_computing_data_reduction SAINT
_computing_molecular_graphics 'ORTEP-II (Johnson, 1976)'
_computing_publication_material SHELXL97
_computing_structure_refinement 'SHELXL97 (Sheldrick, 1997)'
_computing_structure_solution 'SHELXS97 (Sheldrick, 1997)'
_diffrn_ambient_temperature 100(2)
_diffrn_measured_fraction_theta_full 0.99
_diffrn_measured_fraction_theta_max 0.99
_diffrn_measurement_device_type 'Bruker SMART area-detector diffractometer'
_diffrn_measurement_method '\f and \w'
_diffrn_radiation_monochromator graphite
_diffrn_radiation_source 'fine-focus sealed tube'
_diffrn_radiation_type MoK\a
_diffrn_radiation_wavelength 0.71073
_diffrn_reflns_av_R_equivalents 0.018
_diffrn_reflns_av_sigmaI/netI 0.025
_diffrn_reflns_limit_h_max 12
_diffrn_reflns_limit_h_min -12
_diffrn_reflns_limit_k_max 12
_diffrn_reflns_limit_k_min -12
_diffrn_reflns_limit_l_max 16
_diffrn_reflns_limit_l_min -16
_diffrn_reflns_number 13584
_diffrn_reflns_theta_full 27.5
_diffrn_reflns_theta_max 27.5
_diffrn_reflns_theta_min 1.7
_diffrn_standards_decay_% 0
_diffrn_standards_interval_time 0
_diffrn_standards_number 0
_exptl_absorpt_coefficient_mu 0.376
_exptl_absorpt_correction_type none
_exptl_crystal_colour Colorless
_exptl_crystal_density_diffrn 1.911
_exptl_crystal_density_method 'not measured'
_exptl_crystal_description Block
_exptl_crystal_F_000 672
_exptl_crystal_size_max 0.40
_exptl_crystal_size_mid 0.35
_exptl_crystal_size_min 0.30
_refine_diff_density_max 0.51
_refine_diff_density_min -0.33
_refine_ls_extinction_method none
_refine_ls_goodness_of_fit_ref 1.01
_refine_ls_hydrogen_treatment mixed
_refine_ls_matrix_type full
_refine_ls_number_parameters 387
_refine_ls_number_reflns 5315
_refine_ls_number_restraints 2
_refine_ls_restrained_S_all 1.01
_refine_ls_R_factor_all 0.037
_refine_ls_R_factor_gt 0.032
_refine_ls_shift/su_max 0.001
_refine_ls_shift/su_mean <0.001
_refine_ls_structure_factor_coef Fsqd
_refine_ls_weighting_details 'calc w = 1/[\s^2^(Fo^2^)+(0.0520P)^2^+0.4147P] where P = (Fo^2^+2Fc^2^)/3'
_refine_ls_weighting_scheme calc
_refine_ls_wR_factor_gt 0.083
_refine_ls_wR_factor_ref 0.087
_reflns_number_gt 4725
_reflns_number_total 5315
_reflns_threshold_expression 'I > 2\s(I)'
_cod_data_source_file ci6333.cif
_cod_data_source_block I
_cod_depositor_comments
;
The following automatic conversions were performed:
'_symmetry_cell_setting' value 'Triclinic' changed to 'triclinic'
according to '/home/saulius/struct/CIF-dictionaries/cif_core.dic'
dictionary named 'cif_core.dic' version 2.4.1 from
2010-06-29.

'_exptl_absorpt_correction_type' value 'None' changed to
'none' according to '/home/saulius/struct/CIF-dictionaries/cif_core.dic'
dictionary named 'cif_core.dic' version 2.4.1 from 2010-06-29.

Automatic conversion script
Id: cif_fix_enum 1527 2010-12-29 10:47:43Z saulius 

The following automatic conversions were performed:

'_symmetry_cell_setting' value 'Triclinic' changed to 'triclinic'
according to /home/saulius/struct/CIF-dictionaries/cif_core.dic
dictionary named 'cif_core.dic' version 2.4.1 from
2010-06-29.

'_exptl_absorpt_correction_type' value 'None' changed to
'none' according to
/home/saulius/struct/CIF-dictionaries/cif_core.dic dictionary named
'cif_core.dic' version 2.4.1 from 2010-06-29.

Automatic conversion script
Id: cif_fix_values 1715 2011-07-08 13:25:40Z adriana 
;
_cod_original_cell_volume 1175.40(10)
_cod_database_code 2203171
_cod_database_fobs_code 2203171

loop_
_symmetry_equiv_pos_as_xyz
'x, y, z'
'-x, -y, -z'

loop_
_atom_site_label
_atom_site_fract_x
_atom_site_fract_y
_atom_site_fract_z
_atom_site_U_iso_or_equiv
_atom_site_adp_type
_atom_site_calc_flag
_atom_site_refinement_flags
_atom_site_occupancy
_atom_site_type_symbol
S1 0.17960(4) 0.31719(4) 0.47544(3) 0.01800(10) Uani d . 1 S
F1 0.43710(10) 0.39380(10) 0.60150(10) 0.0293(2) Uani d . 1 F
F2 0.36560(10) 0.17410(10) 0.55350(10) 0.0332(3) Uani d . 1 F
F3 0.29240(10) 0.30170(10) 0.68050(10) 0.0283(2) Uani d . 1 F
F4 0.20100(10) 0.61610(10) 0.96310(10) 0.0287(2) Uani d . 1 F
F5 0.37650(10) 0.53140(10) 0.91780(10) 0.0297(2) Uani d . 1 F
F6 0.17010(10) 0.41000(10) 0.86390(10) 0.0313(2) Uani d . 1 F
O1 0.06710(10) 0.21420(10) 0.46800(10) 0.0268(3) Uani d . 1 O
O2 0.23480(10) 0.33560(10) 0.38500(10) 0.0257(3) Uani d . 1 O
O3 0.14090(10) 0.45660(10) 0.53640(10) 0.0164(2) Uani d . 1 O
O4 0.07960(10) 0.59040(10) 0.73120(10) 0.0209(2) Uani d . 1 O
N1 0.36920(10) 0.78880(10) 0.63620(10) 0.0179(3) Uani d . 1 N
N2 0.31350(10) 0.62650(10) 0.73500(10) 0.0154(3) Uani d D 1 N
C1 0.3285(2) 0.2956(2) 0.58550(10) 0.0223(3) Uani d . 1 C
C2 0.2958(2) 0.6679(2) 0.63300(10) 0.0154(3) Uani d . 1 C
C3 0.2113(2) 0.5846(2) 0.53310(10) 0.0157(3) Uani d . 1 C
C4 0.1948(2) 0.6283(2) 0.43480(10) 0.0199(3) Uani d . 1 C
C5 0.2705(2) 0.7544(2) 0.43900(10) 0.0227(3) Uani d . 1 C
C6 0.3571(2) 0.8299(2) 0.54030(10) 0.0219(3) Uani d . 1 C
C7 0.2023(2) 0.5894(2) 0.77360(10) 0.0164(3) Uani d . 1 C
C8 0.2399(2) 0.5366(2) 0.88160(10) 0.0188(3) Uani d . 1 C
S1a 0.88367(4) 1.05918(4) 0.79092(3) 0.01520(10) Uani d . 1 S
F1a 1.08240(10) 0.91220(10) 0.76650(10) 0.0248(2) Uani d . 1 F
F2a 1.15430(10) 1.11950(10) 0.86610(10) 0.0252(2) Uani d . 1 F
F3a 1.07670(10) 1.08390(10) 0.68690(10) 0.0285(2) Uani d . 1 F
F4a 0.38620(10) 1.06900(10) 0.78240(10) 0.0233(2) Uani d . 1 F
F5a 0.57030(10) 1.22310(10) 0.82270(10) 0.0287(2) Uani d . 1 F
F6a 0.45270(10) 1.20920(10) 0.94450(10) 0.0256(2) Uani d . 1 F
O1a 0.88330(10) 1.20170(10) 0.82930(10) 0.0219(2) Uani d . 1 O
O2a 0.78620(10) 0.97850(10) 0.69280(10) 0.0197(2) Uani d . 1 O
O3a 0.88430(10) 0.99240(10) 0.89460(10) 0.0157(2) Uani d . 1 O
O4a 0.67210(10) 1.07350(10) 1.00410(10) 0.0214(2) Uani d . 1 O
N1a 0.61340(10) 0.69040(10) 0.83370(10) 0.0166(3) Uani d . 1 N
N2a 0.58570(10) 0.91890(10) 0.83430(10) 0.0157(3) Uani d D 1 N
C1a 1.0623(2) 1.0415(2) 0.77670(10) 0.0190(3) Uani d . 1 C
C2a 0.6755(2) 0.8199(2) 0.85130(10) 0.0145(3) Uani d . 1 C
C3a 0.8214(2) 0.8540(2) 0.87840(10) 0.0154(3) Uani d . 1 C
C4a 0.9064(2) 0.7552(2) 0.89420(10) 0.0176(3) Uani d . 1 C
C5a 0.8409(2) 0.6211(2) 0.87830(10) 0.0189(3) Uani d . 1 C
C6a 0.6950(2) 0.5928(2) 0.84660(10) 0.0189(3) Uani d . 1 C
C7a 0.5945(2) 1.0372(2) 0.91060(10) 0.0164(3) Uani d . 1 C
C8a 0.4980(2) 1.1355(2) 0.86500(10) 0.0185(3) Uani d . 1 C
H2n 0.3980(10) 0.637(2) 0.774(2) 0.032(6) Uiso d D 1 H
H4 0.1337 0.5740 0.3668 0.024 Uiso calc R 1 H
H5 0.2632 0.7887 0.3733 0.027 Uiso calc R 1 H
H6 0.4108 0.9152 0.5419 0.026 Uiso calc R 1 H
H2na 0.518(2) 0.893(2) 0.7760(10) 0.026(5) Uiso d D 1 H
H4a 1.0063 0.7783 0.9153 0.021 Uiso calc R 1 H
H5a 0.8952 0.5495 0.8888 0.023 Uiso calc R 1 H
H6a 0.6507 0.5000 0.8335 0.023 Uiso calc R 1 H

loop_
_atom_site_aniso_label
_atom_site_aniso_U_11
_atom_site_aniso_U_22
_atom_site_aniso_U_33
_atom_site_aniso_U_12
_atom_site_aniso_U_13
_atom_site_aniso_U_23
S1 0.0211(2) 0.0142(2) 0.0168(2) 0.00130(10) 0.00380(10) 0.00100(10)
F1 0.0193(5) 0.0275(5) 0.0378(6) 0.0026(4) 0.0031(4) 0.0058(4)
F2 0.0402(6) 0.0222(5) 0.0373(6) 0.0166(5) 0.0075(5) 0.0043(4)
F3 0.0388(6) 0.0272(5) 0.0213(5) 0.0100(4) 0.0071(4) 0.0097(4)
F4 0.0409(6) 0.0296(5) 0.0177(5) 0.0088(5) 0.0114(4) 0.0045(4)
F5 0.0225(5) 0.0425(6) 0.0287(5) 0.0067(4) 0.0045(4) 0.0208(5)
F6 0.0426(6) 0.0201(5) 0.0284(5) -0.0084(4) 0.0079(5) 0.0078(4)
O1 0.0281(6) 0.0178(6) 0.0291(6) -0.0032(5) 0.0052(5) -0.0004(5)
O2 0.0360(7) 0.0219(6) 0.0207(6) 0.0067(5) 0.0109(5) 0.0033(5)
O3 0.0154(5) 0.0140(5) 0.0178(5) 0.0001(4) 0.0030(4) 0.0018(4)
O4 0.0160(5) 0.0256(6) 0.0204(6) 0.0032(4) 0.0048(4) 0.0037(4)
N1 0.0189(6) 0.0144(6) 0.0197(6) 0.0017(5) 0.0038(5) 0.0044(5)
N2 0.0139(6) 0.0160(6) 0.0148(6) 0.0000(5) 0.0014(5) 0.0038(5)
C1 0.0247(8) 0.0189(8) 0.0235(8) 0.0075(6) 0.0045(6) 0.0049(6)
C2 0.0142(7) 0.0153(7) 0.0173(7) 0.0040(5) 0.0038(5) 0.0046(5)
C3 0.0153(7) 0.0128(7) 0.0195(7) 0.0026(5) 0.0046(6) 0.0045(6)
C4 0.0187(7) 0.0225(8) 0.0170(7) 0.0044(6) 0.0007(6) 0.0049(6)
C5 0.0262(8) 0.0234(8) 0.0211(8) 0.0060(7) 0.0051(6) 0.0117(6)
C6 0.0237(8) 0.0177(7) 0.0261(8) 0.0027(6) 0.0065(6) 0.0095(6)
C7 0.0183(7) 0.0128(7) 0.0163(7) 0.0004(6) 0.0043(6) 0.0008(5)
C8 0.0193(7) 0.0187(7) 0.0184(7) 0.0000(6) 0.0053(6) 0.0049(6)
S1a 0.0138(2) 0.0148(2) 0.0166(2) 0.00060(10) 0.00260(10) 0.00520(10)
F1a 0.0233(5) 0.0227(5) 0.0298(5) 0.0069(4) 0.0094(4) 0.0048(4)
F2a 0.0144(4) 0.0288(5) 0.0267(5) -0.0021(4) 0.0017(4) 0.0004(4)
F3a 0.0264(5) 0.0375(6) 0.0266(5) 0.0017(4) 0.0120(4) 0.0143(4)
F4a 0.0189(5) 0.0218(5) 0.0247(5) 0.0060(4) -0.0011(4) 0.0016(4)
F5a 0.0248(5) 0.0262(5) 0.0419(6) 0.0055(4) 0.0110(4) 0.0202(5)
F6a 0.0271(5) 0.0218(5) 0.0270(5) 0.0093(4) 0.0078(4) -0.0006(4)
O1a 0.0229(6) 0.0156(5) 0.0268(6) 0.0024(4) 0.0057(5) 0.0056(4)
O2a 0.0190(5) 0.0215(6) 0.0170(5) 0.0001(4) 0.0009(4) 0.0066(4)
O3a 0.0148(5) 0.0156(5) 0.0148(5) -0.0006(4) 0.0014(4) 0.0040(4)
O4a 0.0232(6) 0.0210(6) 0.0180(5) 0.0039(5) 0.0027(4) 0.0026(4)
N1a 0.0178(6) 0.0160(6) 0.0163(6) 0.0012(5) 0.0051(5) 0.0042(5)
N2a 0.0136(6) 0.0154(6) 0.0164(6) 0.0011(5) 0.0017(5) 0.0032(5)
C1a 0.0166(7) 0.0205(8) 0.0199(8) 0.0010(6) 0.0057(6) 0.0046(6)
C2a 0.0167(7) 0.0150(7) 0.0124(7) 0.0028(5) 0.0042(5) 0.0041(5)
C3a 0.0185(7) 0.0151(7) 0.0120(7) 0.0001(6) 0.0037(5) 0.0035(5)
C4a 0.0164(7) 0.0229(8) 0.0149(7) 0.0046(6) 0.0047(5) 0.0058(6)
C5a 0.0223(8) 0.0189(7) 0.0190(7) 0.0081(6) 0.0072(6) 0.0077(6)
C6a 0.0244(8) 0.0158(7) 0.0176(7) 0.0018(6) 0.0071(6) 0.0050(6)
C7a 0.0157(7) 0.0162(7) 0.0187(7) 0.0017(6) 0.0065(6) 0.0054(6)
C8a 0.0170(7) 0.0164(7) 0.0211(8) 0.0020(6) 0.0044(6) 0.0032(6)

loop_
_atom_type_symbol
_atom_type_description
_atom_type_scat_dispersion_real
_atom_type_scat_dispersion_imag
_atom_type_scat_source
C C 0.0033 0.0016 'International Tables Vol C Tables 4.2.6.8 and 6.1.1.4'
H H 0.0000 0.0000 'International Tables Vol C Tables 4.2.6.8 and 6.1.1.4'
N N 0.0061 0.0033 'International Tables Vol C Tables 4.2.6.8 and 6.1.1.4'
O O 0.0106 0.0060 'International Tables Vol C Tables 4.2.6.8 and 6.1.1.4'
F F 0.0171 0.0103 'International Tables Vol C Tables 4.2.6.8 and 6.1.1.4'
S S 0.1246 0.1234 'International Tables Vol C Tables 4.2.6.8 and 6.1.1.4'

loop_
_geom_angle_atom_site_label_1
_geom_angle_atom_site_label_2
_geom_angle_atom_site_label_3
_geom_angle
_geom_angle_publ_flag
O1 S1 O2 124.40(10) yes
O1 S1 O3 105.40(10) yes
O2 S1 O3 111.40(10) yes
O1 S1 C1 106.50(10) yes
O2 S1 C1 106.40(10) yes
O3 S1 C1 100.00(10) yes
C3 O3 S1 120.40(10) yes
C2 N1 C6 118.00(10) ?
C7 N2 C2 121.60(10) yes
F2 C1 F3 109.40(10) ?
F2 C1 F1 109.10(10) ?
F3 C1 F1 109.00(10) ?
F2 C1 S1 108.50(10) ?
F3 C1 S1 110.70(10) ?
F1 C1 S1 110.20(10) ?
N1 C2 C3 121.50(10) ?
N1 C2 N2 116.50(10) ?
C3 C2 N2 122.00(10) ?
C4 C3 C2 120.70(10) ?
C4 C3 O3 121.40(10) ?
C2 C3 O3 117.80(10) ?
C5 C4 C3 117.40(10) ?
C4 C5 C6 119.00(10) ?
N1 C6 C5 123.3(2) ?
O4 C7 N2 127.00(10) yes
O4 C7 C8 118.30(10) yes
N2 C7 C8 114.70(10) yes
F6 C8 F4 107.40(10) ?
F6 C8 F5 107.60(10) ?
F4 C8 F5 108.00(10) ?
F6 C8 C7 109.40(10) ?
F4 C8 C7 110.60(10) ?
F5 C8 C7 113.70(10) ?
O1a S1a O2a 122.40(10) yes
O1a S1a O3a 106.20(10) yes
O2a S1a O3a 111.40(10) yes
O1a S1a C1a 106.60(10) yes
O2a S1a C1a 108.00(10) yes
O3a S1a C1a 99.90(10) yes
C3a O3a S1a 120.50(10) yes
C2a N1a C6a 118.40(10) ?
C7a N2a C2a 123.50(10) yes
F1a C1a F2a 109.70(10) ?
F1a C1a F3a 109.80(10) ?
F2a C1a F3a 109.90(10) ?
F1a C1a S1a 110.70(10) ?
F2a C1a S1a 108.70(10) ?
F3a C1a S1a 108.10(10) ?
N1a C2a C3a 121.30(10) ?
N1a C2a N2a 116.60(10) ?
C3a C2a N2a 122.00(10) ?
C4a C3a C2a 120.80(10) ?
C4a C3a O3a 119.30(10) ?
C2a C3a O3a 119.90(10) ?
C3a C4a C5a 117.50(10) ?
C4a C5a C6a 118.90(10) ?
N1a C6a C5a 123.00(10) ?
O4a C7a N2a 127.50(10) yes
O4a C7a C8a 119.60(10) yes
N2a C7a C8a 112.80(10) yes
F6a C8a F4a 108.50(10) ?
F6a C8a F5a 107.90(10) ?
F4a C8a F5a 106.70(10) ?
F6a C8a C7a 111.40(10) ?
F4a C8a C7a 112.70(10) ?
F5a C8a C7a 109.50(10) ?
C7 N2 H2n 123(2) no
C2 N2 H2n 115(2) no
C5 C4 H4 121.3 no
C3 C4 H4 121.3 no
C4 C5 H5 120.5 no
C6 C5 H5 120.5 no
N1 C6 H6 118.4 no
C5 C6 H6 118.4 no
C7a N2a H2na 122.0(10) no
C2a N2a H2na 114.0(10) no
C3a C4a H4a 121.2 no
C5a C4a H4a 121.2 no
C4a C5a H5a 120.6 no
C6a C5a H5a 120.6 no
N1a C6a H6a 118.5 no
C5a C6a H6a 118.5 no

loop_
_geom_bond_atom_site_label_1
_geom_bond_atom_site_label_2
_geom_bond_distance
_geom_bond_publ_flag
S1 O1 1.4060(10) yes
S1 O2 1.4110(10) yes
S1 O3 1.5840(10) yes
S1 C1 1.837(2) yes
F1 C1 1.325(2) yes
F2 C1 1.321(2) yes
F3 C1 1.322(2) yes
F4 C8 1.329(2) yes
F5 C8 1.330(2) yes
F6 C8 1.328(2) yes
O3 C3 1.405(2) yes
O4 C7 1.207(2) yes
N1 C2 1.332(2) yes
N1 C6 1.340(2) yes
N2 C7 1.348(2) yes
N2 C2 1.410(2) yes
C2 C3 1.390(2) ?
C3 C4 1.378(2) ?
C4 C5 1.383(2) ?
C5 C6 1.383(2) ?
C7 C8 1.540(2) ?
S1a O1a 1.4130(10) yes
S1a O2a 1.4150(10) yes
S1a O3a 1.5840(10) yes
S1a C1a 1.836(2) yes
F1a C1a 1.315(2) yes
F2a C1a 1.318(2) yes
F3a C1a 1.320(2) yes
F4a C8a 1.336(2) yes
F5a C8a 1.340(2) yes
F6a C8a 1.319(2) yes
O3a C3a 1.413(2) yes
O4a C7a 1.211(2) yes
N1a C2a 1.327(2) yes
N1a C6a 1.340(2) yes
N2a C7a 1.352(2) yes
N2a C2a 1.411(2) yes
C2a C3a 1.389(2) ?
C3a C4a 1.376(2) ?
C4a C5a 1.382(2) ?
C5a C6a 1.384(2) ?
C7a C8a 1.540(2) ?
N2 H2n 0.850(10) no
C4 H4 0.95 no
C5 H5 0.95 no
C6 H6 0.95 no
N2a H2na 0.850(10) no
C4a H4a 0.95 no
C5a H5a 0.95 no
C6a H6a 0.95 no

loop_
_geom_hbond_atom_site_label_D
_geom_hbond_atom_site_label_H
_geom_hbond_atom_site_label_A
_geom_hbond_distance_DH
_geom_hbond_distance_HA
_geom_hbond_distance_DA
_geom_hbond_angle_DHA
_geom_hbond_publ_flag
N2 H2n N1a 0.850(10) 2.060(10) 2.880(2) 164(2) yes
N2a H2na N1 0.850(10) 2.020(10) 2.858(2) 167(2) yes

loop_
_geom_torsion_atom_site_label_1
_geom_torsion_atom_site_label_2
_geom_torsion_atom_site_label_3
_geom_torsion_atom_site_label_4
_geom_torsion
_geom_torsion_publ_flag
O1 S1 O3 C3 -164.00(10) no
O2 S1 O3 C3 -26.40(10) no
C1 S1 O3 C3 85.70(10) yes
O1 S1 C1 F2 63.70(10) no
O2 S1 C1 F2 -70.90(10) no
O3 S1 C1 F2 173.10(10) no
O1 S1 C1 F3 -56.30(10) no
O2 S1 C1 F3 169.10(10) no
O3 S1 C1 F3 53.10(10) no
O1 S1 C1 F1 -176.90(10) no
O2 S1 C1 F1 48.60(10) no
O3 S1 C1 F1 -67.50(10) no
C6 N1 C2 C3 1.4(2) no
C6 N1 C2 N2 178.60(10) no
C7 N2 C2 N1 127.0(2) no
C7 N2 C2 C3 -55.8(2) yes
N1 C2 C3 C4 -3.6(2) no
N2 C2 C3 C4 179.30(10) no
N1 C2 C3 O3 178.00(10) no
N2 C2 C3 O3 1.0(2) no
S1 O3 C3 C4 67.2(2) yes
S1 O3 C3 C2 -114.50(10) yes
C2 C3 C4 C5 3.1(2) no
O3 C3 C4 C5 -178.70(10) no
C3 C4 C5 C6 -0.5(2) no
C2 N1 C6 C5 1.3(2) no
C4 C5 C6 N1 -1.7(3) no
C2 N2 C7 O4 -2.5(2) yes
C2 N2 C7 C8 175.60(10) yes
O4 C7 C8 F6 55.7(2) no
N2 C7 C8 F6 -122.50(10) no
O4 C7 C8 F4 -62.4(2) no
N2 C7 C8 F4 119.40(10) no
O4 C7 C8 F5 176.00(10) no
N2 C7 C8 F5 -2.2(2) no
O1a S1a O3a C3a 150.50(10) no
O2a S1a O3a C3a 15.00(10) no
C1a S1a O3a C3a -98.90(10) yes
O1a S1a C1a F1a 165.50(10) no
O2a S1a C1a F1a -61.30(10) no
O3a S1a C1a F1a 55.20(10) no
O1a S1a C1a F2a 44.90(10) no
O2a S1a C1a F2a 178.10(10) no
O3a S1a C1a F2a -65.40(10) no
O1a S1a C1a F3a -74.30(10) no
O2a S1a C1a F3a 59.00(10) no
O3a S1a C1a F3a 175.50(10) no
C6a N1a C2a C3a 2.4(2) no
C6a N1a C2a N2a 178.70(10) no
C7a N2a C2a N1a 128.3(2) no
C7a N2a C2a C3a -55.5(2) yes
N1a C2a C3a C4a -3.9(2) no
N2a C2a C3a C4a -179.90(10) no
N1a C2a C3a O3a 178.80(10) no
N2a C2a C3a O3a 2.8(2) no
S1a O3a C3a C4a 106.80(10) yes
S1a O3a C3a C2a -75.8(2) yes
C2a C3a C4a C5a 2.2(2) no
O3a C3a C4a C5a 179.60(10) no
C3a C4a C5a C6a 0.5(2) no
C2a N1a C6a C5a 0.4(2) no
C4a C5a C6a N1a -1.9(2) no
C2a N2a C7a O4a -3.9(2) yes
C2a N2a C7a C8a 172.20(10) yes
O4a C7a C8a F6a -35.1(2) no
N2a C7a C8a F6a 148.50(10) no
O4a C7a C8a F4a -157.30(10) no
N2a C7a C8a F4a 26.3(2) no
O4a C7a C8a F5a 84.1(2) no
N2a C7a C8a F5a -92.3(2) no

loop_
_cod_related_entry_id
_cod_related_entry_database
_cod_related_entry_code
1 ChemSpider 24732664
